data_7031582
loop_
_publ_author_name
'Wang, Kai'
'Zou, Hua-Hong'
'Chen, Zi-Lu'
'Zhang, Zhong'
'Sun, Wei-Yin'
'Liang, Fu-Pei'

_publ_section_title
;
 A series of 3D metal organic frameworks based on [24-MC-6] metallacrown
 clusters: structure, magnetic and luminescence properties.
;
_journal_issue 34
_journal_name_full 'Dalton transactions (Cambridge, England : 2003)'
_journal_page_first 12989
_journal_paper_doi 10.1039/c4dt01593b
_journal_volume 43
_journal_year 2014
_chemical_formula_moiety 'C8 H4 Co O5, O'
_chemical_formula_sum 'C8 H4 Co O6'
_chemical_formula_weight 255.05
_space_group_crystal_system cubic
_space_group_IT_number 206
_space_group_name_Hall '-I 2b 2c 3'
_space_group_name_H-M_alt 'I a -3'
_symmetry_Int_Tables_number 206
_symmetry_space_group_name_Hall '-I 2b 2c 3'
_symmetry_space_group_name_H-M 'I a -3'
_atom_sites_solution_primary direct
_audit_creation_date 2014-03-28
_audit_creation_method
;
Olex2 1.2
(compiled 2014.03.20 svn.r2914 for OlexSys, GUI svn.r4816)
;
_cell_angle_alpha 90
_cell_angle_beta 90
_cell_angle_gamma 90
_cell_formula_units_Z 48
_cell_length_a 22.308(2)
_cell_length_b 22.308(2)
_cell_length_c 22.308(2)
_cell_measurement_reflns_used 1667
_cell_measurement_temperature 160.15
_cell_measurement_theta_max 26.96
_cell_measurement_theta_min 2.58
_cell_volume 11101.5(17)
_computing_molecular_graphics 'Olex2 (Dolomanov et al., 2009)'
_computing_publication_material 'Olex2 (Dolomanov et al., 2009)'
_computing_structure_refinement 'olex2.refine (Bourhis et al., 2013)'
_computing_structure_solution 'XS (Sheldrick, 2008)'
_diffrn_ambient_temperature 160.15
_diffrn_measured_fraction_theta_full 0.9979
_diffrn_measured_fraction_theta_max 0.9979
_diffrn_measurement_device_type 'Bruker APEX-II CCD'
_diffrn_measurement_method '\f and \w scans'
_diffrn_radiation_monochromator graphite
_diffrn_radiation_type 'Mo K\a'
_diffrn_radiation_wavelength 0.71073
_diffrn_reflns_av_R_equivalents 0.0573
_diffrn_reflns_av_unetI/netI 0.0445
_diffrn_reflns_limit_h_max 19
_diffrn_reflns_limit_h_min -26
_diffrn_reflns_limit_k_max 28
_diffrn_reflns_limit_k_min -4
_diffrn_reflns_limit_l_max 27
_diffrn_reflns_limit_l_min -12
_diffrn_reflns_number 9624
_diffrn_reflns_theta_full 26.3441
_diffrn_reflns_theta_max 26.34
_diffrn_reflns_theta_min 2.24
_diffrn_source_current 30.0
_diffrn_source_power 1.5
_diffrn_source_voltage 50.0
_diffrn_standards_number 0
_exptl_absorpt_coefficient_mu 1.859
_exptl_absorpt_correction_type none
_exptl_crystal_colour violet
_exptl_crystal_colour_primary violet
_exptl_crystal_density_diffrn 1.8311
_exptl_crystal_description block
_exptl_crystal_F_000 6116.9579
_exptl_crystal_size_max 0.1
_exptl_crystal_size_mid 0.08
_exptl_crystal_size_min 0.08
_refine_diff_density_max 1.0890
_refine_diff_density_min -0.9199
_refine_diff_density_rms 0.1539
_refine_ls_d_res_high 0.8008
_refine_ls_d_res_low 9.1071
_refine_ls_goodness_of_fit_ref 1.0515
_refine_ls_hydrogen_treatment mixed
_refine_ls_matrix_type full
_refine_ls_number_constraints 6
_refine_ls_number_parameters 139
_refine_ls_number_reflns 1898
_refine_ls_number_restraints 0
_refine_ls_restrained_S_all 1.0515
_refine_ls_R_factor_all 0.0549
_refine_ls_R_factor_gt 0.0367
_refine_ls_shift/su_max 0.0007
_refine_ls_shift/su_mean 0.0000
_refine_ls_structure_factor_coef Fsqd
_refine_ls_weighting_details 'w=1/[\s^2^(Fo^2^)+(0.0445P)^2^+76.3017P] where P=(Fo^2^+2Fc^2^)/3'
_refine_ls_weighting_scheme calc
_refine_ls_wR_factor_gt 0.0961
_refine_ls_wR_factor_ref 0.1087
_reflns_Friedel_coverage 0.0
_reflns_limit_h_max 16
_reflns_limit_h_min 0
_reflns_limit_k_max 27
_reflns_limit_k_min 2
_reflns_limit_l_max 27
_reflns_limit_l_min 0
_reflns_number_gt 1470
_reflns_number_total 1898
_reflns_threshold_expression I>=2u(I)
_cod_data_source_file c4dt01593b2.cif
_cod_data_source_block AA
_cod_depositor_comments 'Adding full bibliography for 7031582--7031585.cif.'
_cod_original_cell_volume 11101(2)
_cod_database_code 7031582
_olex2_refinement_description
;
1. Fixed Uiso
 At 1.2 times of:
  All C(H) groups
2.a Aromatic/amide H refined with riding coordinates:
 C5(H3), C4(H2), C3(H1)
;

loop_
_space_group_symop_id
_space_group_symop_operation_xyz
1 x,y,z
2 z,x,y
3 y,z,x
4 -y,-z+1/2,x
5 z,-x,-y+1/2
6 -y+1/2,z,-x
7 -z,-x+1/2,y
8 -z+1/2,x,-y
9 y,-z,-x+1/2
10 x,-y,-z+1/2
11 -x+1/2,y,-z
12 -x,-y+1/2,z
13 -x,-y,-z
14 -z,-x,-y
15 -y,-z,-x
16 y,z-1/2,-x
17 -z,x,y-1/2
18 y-1/2,-z,x
19 z,x-1/2,-y
20 z-1/2,-x,y
21 -y,z,x-1/2
22 -x,y,z-1/2
23 x-1/2,-y,z
24 x,y-1/2,-z
25 x+1/2,y+1/2,z+1/2
26 z+1/2,x+1/2,y+1/2
27 y+1/2,z+1/2,x+1/2
28 -y+1/2,-z+1,x+1/2
29 z+1/2,-x+1/2,-y+1
30 -y+1,z+1/2,-x+1/2
31 -z+1/2,-x+1,y+1/2
32 -z+1,x+1/2,-y+1/2
33 y+1/2,-z+1/2,-x+1
34 x+1/2,-y+1/2,-z+1
35 -x+1,y+1/2,-z+1/2
36 -x+1/2,-y+1,z+1/2
37 -x+1/2,-y+1/2,-z+1/2
38 -z+1/2,-x+1/2,-y+1/2
39 -y+1/2,-z+1/2,-x+1/2
40 y+1/2,z,-x+1/2
41 -z+1/2,x+1/2,y
42 y,-z+1/2,x+1/2
43 z+1/2,x,-y+1/2
44 z,-x+1/2,y+1/2
45 -y+1/2,z+1/2,x
46 -x+1/2,y+1/2,z
47 x,-y+1/2,z+1/2
48 x+1/2,y,-z+1/2

loop_
_atom_site_label
_atom_site_type_symbol
_atom_site_fract_x
_atom_site_fract_y
_atom_site_fract_z
_atom_site_U_iso_or_equiv
_atom_site_adp_type
_atom_site_occupancy
_atom_site_refinement_flags_posn
Co1 Co 0.00641(2) 0.12859(2) 0.43751(2) 0.00753(17) Uani 1.000000 .
O3 O -0.06646(11) 0.19274(11) 0.43777(12) 0.0103(5) Uani 1.000000 .
O5 O -0.06666(11) 0.07160(11) 0.43904(11) 0.0105(5) Uani 1.000000 .
C6 C -0.13229(17) 0.13339(16) 0.49903(17) 0.0111(8) Uani 1.000000 .
C8 C -0.10977(16) 0.07390(16) 0.47722(16) 0.0092(7) Uani 1.000000 .
C5 C -0.17798(18) 0.13238(18) 0.54217(19) 0.0172(9) Uani 1.000000 .
H3 H -0.19281(18) 0.09479(18) 0.55561(19) 0.0206(10) Uiso 1.000000 R
C4 C -0.2022(2) 0.18435(18) 0.5658(2) 0.0217(10) Uani 1.000000 .
H2 H -0.2324(2) 0.18253(18) 0.5957(2) 0.0260(12) Uiso 1.000000 R
C7 C -0.11168(17) 0.18900(17) 0.47910(17) 0.0109(8) Uani 1.000000 .
O4 O -0.13554(12) 0.02859(11) 0.49703(12) 0.0123(6) Uani 1.000000 .
C2 C -0.13616(17) 0.24230(17) 0.50181(17) 0.0122(8) Uani 1.000000 .
C3 C -0.18140(18) 0.23930(18) 0.54498(19) 0.0172(9) Uani 1.000000 .
H1 H -0.19821(18) 0.27529(18) 0.56033(19) 0.0206(10) Uiso 1.000000 R
C1 C -0.11398(17) 0.30253(17) 0.48345(16) 0.0115(8) Uani 1.000000 .
O2 O -0.07189(12) 0.30384(11) 0.44334(12) 0.0117(6) Uani 1.000000 .
O1 O -0.13637(12) 0.34727(11) 0.50775(12) 0.0124(6) Uani 1.000000 .
O6 O -0.1633(8) 0.2053(10) 0.3039(10) 0.418(14) Uani 1.000000 .
H4 H -0.055(3) 0.235(3) 0.431(3) 0.06(2) Uiso 1.000000 .

loop_
_atom_site_aniso_label
_atom_site_aniso_U_11
_atom_site_aniso_U_22
_atom_site_aniso_U_33
_atom_site_aniso_U_12
_atom_site_aniso_U_13
_atom_site_aniso_U_23
Co1 0.0084(3) 0.0082(3) 0.0060(3) -0.00017(19) -0.00025(19) -0.00053(18)
O3 0.0121(13) 0.0073(13) 0.0115(13) 0.0001(10) 0.0022(11) 0.0011(10)
O5 0.0106(13) 0.0091(12) 0.0117(13) -0.0007(10) 0.0034(10) -0.0023(10)
C6 0.0130(18) 0.0090(18) 0.0112(17) 0.0006(15) 0.0006(15) -0.0006(15)
C8 0.0078(17) 0.0087(18) 0.0111(18) 0.0018(14) -0.0027(14) -0.0015(14)
C5 0.019(2) 0.0110(19) 0.022(2) -0.0028(16) 0.0065(17) 0.0017(17)
C4 0.022(2) 0.014(2) 0.029(2) -0.0000(17) 0.0167(19) -0.0002(18)
C7 0.0106(18) 0.0121(19) 0.0101(18) 0.0010(15) 0.0001(14) 0.0014(15)
O4 0.0155(14) 0.0069(13) 0.0145(13) -0.0010(10) 0.0035(11) 0.0016(11)
C2 0.0144(18) 0.0100(18) 0.0122(18) 0.0002(15) 0.0009(15) 0.0008(15)
C3 0.018(2) 0.012(2) 0.021(2) 0.0030(16) 0.0091(17) -0.0019(16)
C1 0.0144(19) 0.0113(19) 0.0089(18) 0.0011(15) -0.0021(15) 0.0009(14)
O2 0.0138(13) 0.0088(13) 0.0126(13) -0.0016(10) 0.0049(11) 0.0002(11)
O1 0.0133(14) 0.0073(13) 0.0167(14) 0.0007(11) 0.0026(11) -0.0004(11)
O6 0.39(2) 0.41(3) 0.45(3) -0.22(2) 0.22(2) -0.15(2)

loop_
_atom_type_symbol
_atom_type_scat_dispersion_real
_atom_type_scat_dispersion_imag
_atom_type_scat_Cromer_Mann_a1
_atom_type_scat_Cromer_Mann_a2
_atom_type_scat_Cromer_Mann_a3
_atom_type_scat_Cromer_Mann_a4
_atom_type_scat_Cromer_Mann_b1
_atom_type_scat_Cromer_Mann_b2
_atom_type_scat_Cromer_Mann_b3
_atom_type_scat_Cromer_Mann_b4
_atom_type_scat_Cromer_Mann_c
_atom_type_scat_source
_atom_type_scat_dispersion_source
H 0.00000 0.00000 0.49300 0.32291 0.14019 0.04081 10.51090 26.12570 3.14236 57.79970 0.0030380000826 'International Tables Volume C Table 6.1.1.4 (pp. 500-502)' 'Henke, Gullikson and Davis, At. Data and Nucl. Data Tables, 1993, 54, 2'
C 0.00347 0.00161 2.31000 1.02000 1.58860 0.86500 20.84390 10.20750 0.56870 51.65120 0.215599998832 'International Tables Volume C Table 6.1.1.4 (pp. 500-502)' 'Henke, Gullikson and Davis, At. Data and Nucl. Data Tables, 1993, 54, 2'
Co 0.35655 0.96576 12.28410 7.34090 4.00340 2.34880 4.27910 0.27840 13.53590 71.16920 1.01180005074 'International Tables Volume C Table 6.1.1.4 (pp. 500-502)' 'Henke, Gullikson and Davis, At. Data and Nucl. Data Tables, 1993, 54, 2'
O 0.01158 0.00611 3.04850 2.28680 1.54630 0.86700 13.27710 5.70110 0.32390 32.90890 0.250800013542 'International Tables Volume C Table 6.1.1.4 (pp. 500-502)' 'Henke, Gullikson and Davis, At. Data and Nucl. Data Tables, 1993, 54, 2'

loop_
_geom_angle_atom_site_label_1
_geom_angle_atom_site_label_2
_geom_angle_atom_site_label_3
_geom_angle
_geom_angle_site_symmetry_1
_geom_angle_site_symmetry_3
O5 Co1 O3 79.31(10) . .
O5 Co1 O3 174.74(10) 42 .
O4 Co1 O3 85.34(10) 31_545 .
O4 Co1 O5 90.03(10) 31_545 .
O4 Co1 O5 97.18(10) 31_545 42
O2 Co1 O3 92.73(10) 12 .
O2 Co1 O5 170.87(10) 12 .
O2 Co1 O5 92.10(10) 12 42
O2 Co1 O4 84.83(11) 12 31_545
O1 Co1 O3 87.54(10) 20 .
O1 Co1 O5 94.65(10) 20 .
O1 Co1 O5 90.42(10) 20 42
O1 Co1 O4 170.62(11) 20 31_545
O1 Co1 O2 89.42(10) 20 12
C7 O3 Co1 121.0(2) . .
H4 O3 Co1 116(4) . .
H4 O3 C7 110(4) . .
C8 O5 Co1 125.2(2) . .
C8 O5 Co1 122.5(2) . 43_455
C5 C6 C8 116.9(3) . .
C7 C6 C8 124.9(3) . .
C7 C6 C5 118.2(3) . .
C6 C8 O5 120.0(3) . .
O4 C8 O5 123.3(3) . .
O4 C8 C6 116.7(3) . .
H3 C5 C6 118.9(2) . .
C4 C5 C6 122.1(4) . .
C4 C5 H3 118.9(2) . .
H2 C4 C5 120.6(2) . .
C3 C4 C5 118.8(4) . .
C3 C4 H2 120.6(2) . .
C6 C7 O3 120.8(3) . .
C2 C7 O3 118.6(3) . .
C2 C7 C6 120.7(3) . .
C8 O4 Co1 139.6(2) . 30_445
C3 C2 C7 119.3(3) . .
C1 C2 C7 122.4(3) . .
C1 C2 C3 118.2(3) . .
C2 C3 C4 120.9(4) . .
H1 C3 C4 119.6(2) . .
H1 C3 C2 119.6(2) . .
O2 C1 C2 116.8(3) . .
O1 C1 C2 118.2(3) . .
O1 C1 O2 125.1(3) . .
C1 O2 Co1 124.2(2) . 12
C1 O1 Co1 139.5(3) . 21_556

loop_
_geom_bond_atom_site_label_1
_geom_bond_atom_site_label_2
_geom_bond_distance
_geom_bond_site_symmetry_2
Co1 O3 2.166(3) .
Co1 O5 2.098(3) 42
Co1 O5 2.067(3) .
Co1 O4 2.039(3) 31_545
Co1 O2 2.103(3) 12
Co1 O1 2.021(3) 20
O3 C7 1.369(4) .
O3 H4 0.99(7) .
O5 C8 1.286(4) .
C6 C8 1.500(5) .
C6 C5 1.402(5) .
C6 C7 1.396(5) .
C8 O4 1.244(5) .
C5 H3 0.9500 .
C5 C4 1.383(6) .
C4 H2 0.9500 .
C4 C3 1.390(6) .
C7 C2 1.403(5) .
C2 C3 1.397(5) .
C2 C1 1.489(5) .
C3 H1 0.9500 .
C1 O2 1.297(5) .
C1 O1 1.241(5) .
